data_7036323
loop_
_publ_author_name
'Bresien, Jonas'
'Faust, Kirill'
'Hering-Junghans, Christian'
'Rothe, Julia'
'Schulz, Axel'
'Villinger, Alexander'

_publ_section_title
;
 Synthetic strategies to bicyclic tetraphosphanes using P1, P2 and P4
 building blocks.
;
_journal_issue 5
_journal_name_full 'Dalton transactions (Cambridge, England : 2003)'
_journal_page_first 1998
_journal_page_last 2007
_journal_paper_doi 10.1039/c5dt02757h
_journal_volume 45
_journal_year 2016
_chemical_formula_moiety 'C36 H59 P4'
_chemical_formula_sum 'C36 H59 P4'
_chemical_formula_weight 615.71
_chemical_name_systematic
;
 ?
;
_space_group_IT_number 2
_symmetry_cell_setting triclinic
_symmetry_Int_Tables_number 2
_symmetry_space_group_name_Hall '-P 1'
_symmetry_space_group_name_H-M 'P -1'
_atom_sites_solution_hydrogens geom
_atom_sites_solution_primary direct
_atom_sites_solution_secondary difmap
_audit_creation_method SHELXL-97
_audit_update_record
;
2015-07-20 deposited with the CCDC.
2015-08-28 downloaded from the CCDC.
;
_cell_angle_alpha 102.674(4)
_cell_angle_beta 93.615(4)
_cell_angle_gamma 90.136(4)
_cell_formula_units_Z 2
_cell_length_a 10.4770(5)
_cell_length_b 13.2999(8)
_cell_length_c 13.5005(7)
_cell_measurement_reflns_used 1412
_cell_measurement_temperature 173(2)
_cell_measurement_theta_max 44.279
_cell_measurement_theta_min 4.873
_cell_volume 1831.46(17)
_computing_cell_refinement 'Bruker Apex V7.51A'
_computing_data_collection 'Bruker Apex V7.51A'
_computing_data_reduction 'Bruker SAINT'
_computing_molecular_graphics 'ORTEP-3v2.01 (Farrugia, 1997)'
_computing_publication_material SHELXL-97
_computing_structure_refinement 'SHELXL-97 (Sheldrick, 1997)'
_computing_structure_solution 'SHELXS-97 (Sheldrick, 1997)'
_diffrn_ambient_temperature 173(2)
_diffrn_measured_fraction_theta_full 1.000
_diffrn_measured_fraction_theta_max 1.000
_diffrn_measurement_device_type 'Bruker Apex Kappa II-CCD-diffractometer'
_diffrn_measurement_method 'phi and omega scans'
_diffrn_radiation_monochromator graphite
_diffrn_radiation_source 'sealed tube'
_diffrn_radiation_type MoK\a
_diffrn_radiation_wavelength 0.71073
_diffrn_reflns_av_R_equivalents 0.1593
_diffrn_reflns_av_sigmaI/netI 0.2061
_diffrn_reflns_limit_h_max 13
_diffrn_reflns_limit_h_min -13
_diffrn_reflns_limit_k_max 16
_diffrn_reflns_limit_k_min -16
_diffrn_reflns_limit_l_max 16
_diffrn_reflns_limit_l_min -16
_diffrn_reflns_number 37485
_diffrn_reflns_theta_full 26.50
_diffrn_reflns_theta_max 26.50
_diffrn_reflns_theta_min 1.55
_exptl_absorpt_coefficient_mu 0.228
_exptl_absorpt_correction_T_max 0.9932
_exptl_absorpt_correction_T_min 0.9622
_exptl_absorpt_correction_type multi-scan
_exptl_absorpt_process_details '(SADABS; Sheldrick, 2004)'
_exptl_crystal_colour colourless
_exptl_crystal_density_diffrn 1.117
_exptl_crystal_density_method 'not measured'
_exptl_crystal_description block
_exptl_crystal_F_000 670
_exptl_crystal_size_max 0.17
_exptl_crystal_size_mid 0.11
_exptl_crystal_size_min 0.03
_refine_diff_density_max 0.351
_refine_diff_density_min -0.329
_refine_diff_density_rms 0.076
_refine_ls_extinction_method none
_refine_ls_goodness_of_fit_ref 0.980
_refine_ls_hydrogen_treatment constr
_refine_ls_matrix_type full
_refine_ls_number_parameters 379
_refine_ls_number_reflns 7574
_refine_ls_number_restraints 0
_refine_ls_restrained_S_all 0.980
_refine_ls_R_factor_all 0.1830
_refine_ls_R_factor_gt 0.0616
_refine_ls_shift/su_max 0.000
_refine_ls_shift/su_mean 0.000
_refine_ls_structure_factor_coef Fsqd
_refine_ls_weighting_details 'calc w=1/[\s^2^(Fo^2^)+(0.0309P)^2^+0.0000P] where P=(Fo^2^+2Fc^2^)/3'
_refine_ls_weighting_scheme calc
_refine_ls_wR_factor_gt 0.0905
_refine_ls_wR_factor_ref 0.1226
_reflns_number_gt 3504
_reflns_number_total 7574
_reflns_threshold_expression >2\s(I)
_cod_data_source_file c5dt02757h2.cif
_cod_data_source_block is_jr6b_endo_exo_MesP4Mes
_cod_depositor_comments 'Adding full bibliography for 7036321--7036328.cif.'
_cod_database_code 7036323

loop_
_symmetry_equiv_pos_as_xyz
'x, y, z'
'-x, -y, -z'

loop_
_atom_site_label
_atom_site_type_symbol
_atom_site_fract_x
_atom_site_fract_y
_atom_site_fract_z
_atom_site_U_iso_or_equiv
_atom_site_adp_type
_atom_site_occupancy
_atom_site_symmetry_multiplicity
_atom_site_calc_flag
_atom_site_refinement_flags
P1 P 0.74367(8) 0.76304(8) 0.22089(7) 0.0217(3) Uani 1 1 d .
P2 P 0.93060(9) 0.69488(8) 0.17429(8) 0.0277(3) Uani 1 1 d .
P3 P 0.92889(8) 0.83038(8) 0.29853(8) 0.0266(3) Uani 1 1 d .
P4 P 0.97121(8) 0.67841(8) 0.33278(8) 0.0251(3) Uani 1 1 d .
C1 C 0.7121(3) 0.8512(3) 0.1320(3) 0.0175(9) Uani 1 1 d .
C2 C 0.7164(3) 0.8174(3) 0.0254(3) 0.0193(9) Uani 1 1 d .
C3 C 0.7416(3) 0.8917(3) -0.0311(3) 0.0210(9) Uani 1 1 d .
H3 H 0.7498 0.8688 -0.1022 0.025 Uiso 1 1 calc R
C4 C 0.7550(3) 0.9954(3) 0.0108(3) 0.0203(9) Uani 1 1 d .
C5 C 0.7260(3) 1.0265(3) 0.1116(3) 0.0222(9) Uani 1 1 d .
H5 H 0.7245 1.0983 0.1404 0.027 Uiso 1 1 calc R
C6 C 0.6988(3) 0.9589(3) 0.1732(3) 0.0192(9) Uani 1 1 d .
C7 C 0.6851(3) 0.7073(3) -0.0376(3) 0.0221(9) Uani 1 1 d .
C8 C 0.6156(3) 0.6389(3) 0.0209(3) 0.0318(10) Uani 1 1 d .
H8A H 0.6737 0.6242 0.0755 0.048 Uiso 1 1 calc R
H8B H 0.5881 0.5742 -0.0258 0.048 Uiso 1 1 calc R
H8C H 0.5407 0.6749 0.0503 0.048 Uiso 1 1 calc R
C9 C 0.8049(3) 0.6537(3) -0.0825(3) 0.0330(11) Uani 1 1 d .
H9A H 0.8454 0.6966 -0.1225 0.050 Uiso 1 1 calc R
H9B H 0.7805 0.5866 -0.1264 0.050 Uiso 1 1 calc R
H9C H 0.8653 0.6437 -0.0271 0.050 Uiso 1 1 calc R
C10 C 0.5898(3) 0.7154(3) -0.1278(3) 0.0285(10) Uani 1 1 d .
H10A H 0.5148 0.7540 -0.1019 0.043 Uiso 1 1 calc R
H10B H 0.5629 0.6461 -0.1651 0.043 Uiso 1 1 calc R
H10C H 0.6314 0.7513 -0.1735 0.043 Uiso 1 1 calc R
C11 C 0.7910(3) 1.0756(3) -0.0487(3) 0.0249(10) Uani 1 1 d .
C12 C 0.8232(4) 1.0269(3) -0.1570(3) 0.0382(11) Uani 1 1 d .
H12A H 0.8935 0.9786 -0.1553 0.057 Uiso 1 1 calc R
H12B H 0.8491 1.0809 -0.1911 0.057 Uiso 1 1 calc R
H12C H 0.7479 0.9897 -0.1944 0.057 Uiso 1 1 calc R
C13 C 0.6783(3) 1.1488(3) -0.0552(3) 0.0377(11) Uani 1 1 d .
H13A H 0.7013 1.1991 -0.0946 0.057 Uiso 1 1 calc R
H13B H 0.6593 1.1850 0.0136 0.057 Uiso 1 1 calc R
H13C H 0.6028 1.1088 -0.0886 0.057 Uiso 1 1 calc R
C14 C 0.9077(3) 1.1388(3) 0.0062(3) 0.0360(11) Uani 1 1 d .
H14A H 0.9814 1.0935 0.0063 0.054 Uiso 1 1 calc R
H14B H 0.8889 1.1697 0.0764 0.054 Uiso 1 1 calc R
H14C H 0.9273 1.1934 -0.0292 0.054 Uiso 1 1 calc R
C15 C 0.6483(3) 1.0087(3) 0.2777(3) 0.0215(9) Uani 1 1 d .
C16 C 0.5488(3) 1.0902(3) 0.2628(3) 0.0307(10) Uani 1 1 d .
H16A H 0.5906 1.1459 0.2394 0.046 Uiso 1 1 calc R
H16B H 0.5112 1.1183 0.3276 0.046 Uiso 1 1 calc R
H16C H 0.4814 1.0581 0.2120 0.046 Uiso 1 1 calc R
C17 C 0.7558(3) 1.0645(3) 0.3516(3) 0.0319(10) Uani 1 1 d .
H17A H 0.8223 1.0152 0.3614 0.048 Uiso 1 1 calc R
H17B H 0.7213 1.0947 0.4171 0.048 Uiso 1 1 calc R
H17C H 0.7928 1.1192 0.3236 0.048 Uiso 1 1 calc R
C18 C 0.5769(3) 0.9334(3) 0.3282(3) 0.0295(10) Uani 1 1 d .
H18A H 0.5106 0.8957 0.2797 0.044 Uiso 1 1 calc R
H18B H 0.5373 0.9723 0.3885 0.044 Uiso 1 1 calc R
H18C H 0.6377 0.8845 0.3484 0.044 Uiso 1 1 calc R
C19 C 0.8188(3) 0.6357(3) 0.3758(3) 0.0170(9) Uani 1 1 d .
C20 C 0.7582(3) 0.7020(3) 0.4548(3) 0.0189(9) Uani 1 1 d .
C21 C 0.6241(3) 0.6958(3) 0.4528(3) 0.0196(9) Uani 1 1 d .
H21 H 0.5814 0.7426 0.5030 0.024 Uiso 1 1 calc R
C22 C 0.5514(3) 0.6248(3) 0.3811(3) 0.0188(9) Uani 1 1 d .
C23 C 0.6173(3) 0.5477(3) 0.3198(3) 0.0221(9) Uani 1 1 d .
H23 H 0.5697 0.4915 0.2780 0.027 Uiso 1 1 calc R
C24 C 0.7501(3) 0.5484(3) 0.3163(3) 0.0189(9) Uani 1 1 d .
C25 C 0.8257(3) 0.7751(3) 0.5480(3) 0.0244(10) Uani 1 1 d .
C26 C 0.9708(3) 0.7642(3) 0.5592(3) 0.0380(12) Uani 1 1 d .
H26A H 1.0110 0.7967 0.5103 0.057 Uiso 1 1 calc R
H26B H 0.9921 0.6909 0.5462 0.057 Uiso 1 1 calc R
H26C H 1.0023 0.7979 0.6285 0.057 Uiso 1 1 calc R
C27 C 0.7947(3) 0.8890(3) 0.5508(3) 0.0344(11) Uani 1 1 d .
H27A H 0.8324 0.9324 0.6142 0.052 Uiso 1 1 calc R
H27B H 0.7017 0.8975 0.5474 0.052 Uiso 1 1 calc R
H27C H 0.8302 0.9096 0.4927 0.052 Uiso 1 1 calc R
C28 C 0.7748(3) 0.7470(3) 0.6436(3) 0.0283(10) Uani 1 1 d .
H28A H 0.7929 0.6747 0.6431 0.042 Uiso 1 1 calc R
H28B H 0.6823 0.7575 0.6437 0.042 Uiso 1 1 calc R
H28C H 0.8171 0.7911 0.7047 0.042 Uiso 1 1 calc R
C29 C 0.4050(3) 0.6273(3) 0.3701(3) 0.0240(10) Uani 1 1 d .
C30 C 0.3645(3) 0.6339(3) 0.2603(3) 0.0426(12) Uani 1 1 d .
H30A H 0.3990 0.6977 0.2467 0.064 Uiso 1 1 calc R
H30B H 0.2709 0.6336 0.2513 0.064 Uiso 1 1 calc R
H30C H 0.3976 0.5746 0.2129 0.064 Uiso 1 1 calc R
C31 C 0.3521(3) 0.7201(3) 0.4413(3) 0.0401(12) Uani 1 1 d .
H31A H 0.3704 0.7144 0.5119 0.060 Uiso 1 1 calc R
H31B H 0.2593 0.7225 0.4272 0.060 Uiso 1 1 calc R
H31C H 0.3923 0.7832 0.4307 0.060 Uiso 1 1 calc R
C32 C 0.3469(3) 0.5293(3) 0.3920(3) 0.0439(12) Uani 1 1 d .
H32A H 0.3776 0.4689 0.3446 0.066 Uiso 1 1 calc R
H32B H 0.2534 0.5315 0.3836 0.066 Uiso 1 1 calc R
H32C H 0.3725 0.5248 0.4620 0.066 Uiso 1 1 calc R
C33 C 0.8108(3) 0.4510(3) 0.2550(3) 0.0240(9) Uani 1 1 d .
C34 C 0.7544(3) 0.3569(3) 0.2883(3) 0.0345(11) Uani 1 1 d .
H34A H 0.7705 0.3652 0.3620 0.052 Uiso 1 1 calc R
H34B H 0.7949 0.2939 0.2531 0.052 Uiso 1 1 calc R
H34C H 0.6620 0.3521 0.2710 0.052 Uiso 1 1 calc R
C35 C 0.7793(4) 0.4367(3) 0.1397(3) 0.0389(11) Uani 1 1 d .
H35A H 0.6864 0.4381 0.1261 0.058 Uiso 1 1 calc R
H35B H 0.8117 0.3704 0.1042 0.058 Uiso 1 1 calc R
H35C H 0.8196 0.4926 0.1155 0.058 Uiso 1 1 calc R
C36 C 0.9565(3) 0.4443(3) 0.2745(3) 0.0383(11) Uani 1 1 d .
H36A H 0.9996 0.4934 0.2428 0.057 Uiso 1 1 calc R
H36B H 0.9841 0.3743 0.2454 0.057 Uiso 1 1 calc R
H36C H 0.9786 0.4610 0.3480 0.057 Uiso 1 1 calc R

loop_
_atom_site_aniso_label
_atom_site_aniso_U_11
_atom_site_aniso_U_22
_atom_site_aniso_U_33
_atom_site_aniso_U_23
_atom_site_aniso_U_13
_atom_site_aniso_U_12
P1 0.0208(5) 0.0213(7) 0.0238(6) 0.0071(5) 0.0014(4) 0.0004(4)
P2 0.0263(5) 0.0317(7) 0.0282(7) 0.0121(6) 0.0068(5) 0.0033(5)
P3 0.0247(5) 0.0261(7) 0.0313(7) 0.0115(6) 0.0008(5) -0.0046(5)
P4 0.0177(5) 0.0298(7) 0.0305(7) 0.0126(6) 0.0025(5) 0.0005(5)
C1 0.0185(18) 0.016(2) 0.020(2) 0.008(2) -0.0003(16) -0.0024(16)
C2 0.0205(18) 0.016(2) 0.022(2) 0.005(2) 0.0006(16) -0.0025(17)
C3 0.0229(19) 0.018(2) 0.022(2) 0.005(2) -0.0011(17) -0.0026(17)
C4 0.0201(18) 0.023(3) 0.019(2) 0.007(2) 0.0027(16) 0.0011(17)
C5 0.027(2) 0.016(2) 0.024(2) 0.004(2) 0.0001(18) -0.0017(17)
C6 0.0177(17) 0.020(2) 0.019(2) 0.004(2) -0.0016(16) -0.0009(17)
C7 0.0269(19) 0.016(2) 0.022(2) 0.000(2) 0.0065(17) 0.0027(17)
C8 0.042(2) 0.022(3) 0.031(3) 0.008(2) -0.005(2) -0.0074(19)
C9 0.036(2) 0.028(3) 0.030(3) -0.004(2) 0.0006(19) 0.0082(19)
C10 0.032(2) 0.027(3) 0.024(2) 0.002(2) -0.0003(18) -0.0051(18)
C11 0.030(2) 0.021(2) 0.028(3) 0.013(2) 0.0066(18) 0.0011(18)
C12 0.051(3) 0.037(3) 0.032(3) 0.016(2) 0.013(2) -0.002(2)
C13 0.043(2) 0.036(3) 0.041(3) 0.021(2) 0.006(2) 0.005(2)
C14 0.040(2) 0.026(3) 0.046(3) 0.014(2) 0.007(2) -0.008(2)
C15 0.029(2) 0.016(2) 0.020(2) 0.004(2) 0.0058(17) 0.0017(18)
C16 0.036(2) 0.028(3) 0.029(3) 0.004(2) 0.0088(19) 0.0054(19)
C17 0.039(2) 0.024(3) 0.030(3) 0.001(2) -0.0021(19) 0.0018(19)
C18 0.040(2) 0.026(3) 0.024(2) 0.004(2) 0.0139(19) 0.0062(19)
C19 0.0164(17) 0.018(2) 0.018(2) 0.0062(19) 0.0012(16) 0.0023(16)
C20 0.0222(18) 0.019(2) 0.018(2) 0.0096(19) -0.0008(17) 0.0018(17)
C21 0.0185(17) 0.021(2) 0.021(2) 0.006(2) 0.0080(16) 0.0044(17)
C22 0.0191(18) 0.020(2) 0.019(2) 0.008(2) 0.0028(17) 0.0015(17)
C23 0.0237(19) 0.022(2) 0.021(2) 0.005(2) 0.0022(17) -0.0010(18)
C24 0.0204(18) 0.019(2) 0.019(2) 0.0074(19) 0.0020(16) 0.0033(17)
C25 0.0258(19) 0.026(3) 0.021(2) 0.006(2) 0.0000(18) -0.0018(18)
C26 0.031(2) 0.055(3) 0.026(3) 0.006(2) -0.0053(19) -0.010(2)
C27 0.056(3) 0.019(3) 0.025(2) 0.000(2) 0.000(2) -0.013(2)
C28 0.033(2) 0.032(3) 0.020(2) 0.007(2) -0.0008(18) -0.0017(19)
C29 0.0167(18) 0.022(3) 0.031(3) -0.001(2) 0.0040(17) 0.0016(17)
C30 0.029(2) 0.057(3) 0.038(3) 0.004(3) -0.004(2) 0.005(2)
C31 0.0192(19) 0.044(3) 0.051(3) -0.004(3) 0.006(2) 0.003(2)
C32 0.025(2) 0.045(3) 0.060(3) 0.008(3) 0.005(2) -0.010(2)
C33 0.027(2) 0.014(2) 0.032(3) 0.005(2) 0.0054(18) 0.0035(17)
C34 0.038(2) 0.021(3) 0.046(3) 0.008(2) 0.011(2) 0.0055(19)
C35 0.055(3) 0.022(3) 0.037(3) -0.001(2) 0.007(2) 0.013(2)
C36 0.032(2) 0.023(3) 0.062(3) 0.010(2) 0.014(2) 0.0126(19)

loop_
_atom_type_symbol
_atom_type_description
_atom_type_scat_dispersion_real
_atom_type_scat_dispersion_imag
_atom_type_scat_source
C C 0.0033 0.0016 'International Tables Vol C Tables 4.2.6.8 and 6.1.1.4'
H H 0.0000 0.0000 'International Tables Vol C Tables 4.2.6.8 and 6.1.1.4'
P P 0.1023 0.0942 'International Tables Vol C Tables 4.2.6.8 and 6.1.1.4'

loop_
_geom_angle_atom_site_label_1
_geom_angle_atom_site_label_2
_geom_angle_atom_site_label_3
_geom_angle
C1 P1 P2 102.53(11)
C1 P1 P3 99.93(11)
P2 P1 P3 58.39(4)
P3 P2 P4 60.45(5)
P3 P2 P1 60.92(4)
P4 P2 P1 88.09(5)
P2 P3 P4 60.59(5)
P2 P3 P1 60.68(4)
P4 P3 P1 88.04(5)
C19 P4 P3 104.74(11)
C19 P4 P2 106.67(11)
P3 P4 P2 58.96(5)
C2 C1 C6 118.4(3)
C2 C1 P1 122.2(3)
C6 C1 P1 119.0(3)
C3 C2 C1 117.8(3)
C3 C2 C7 115.7(3)
C1 C2 C7 126.3(3)
C4 C3 C2 123.6(4)
C4 C3 H3 118.2
C2 C3 H3 118.2
C3 C4 C5 115.9(3)
C3 C4 C11 123.9(3)
C5 C4 C11 120.0(3)
C4 C5 C6 124.0(4)
C4 C5 H5 118.0
C6 C5 H5 118.0
C5 C6 C1 117.5(3)
C5 C6 C15 115.8(3)
C1 C6 C15 126.6(3)
C9 C7 C8 110.5(3)
C9 C7 C2 111.7(3)
C8 C7 C2 113.7(3)
C9 C7 C10 107.4(3)
C8 C7 C10 104.7(3)
C2 C7 C10 108.3(3)
C7 C8 H8A 109.5
C7 C8 H8B 109.5
H8A C8 H8B 109.5
C7 C8 H8C 109.5
H8A C8 H8C 109.5
H8B C8 H8C 109.5
C7 C9 H9A 109.5
C7 C9 H9B 109.5
H9A C9 H9B 109.5
C7 C9 H9C 109.5
H9A C9 H9C 109.5
H9B C9 H9C 109.5
C7 C10 H10A 109.5
C7 C10 H10B 109.5
H10A C10 H10B 109.5
C7 C10 H10C 109.5
H10A C10 H10C 109.5
H10B C10 H10C 109.5
C12 C11 C4 112.4(3)
C12 C11 C14 108.5(3)
C4 C11 C14 109.3(3)
C12 C11 C13 107.6(3)
C4 C11 C13 109.8(3)
C14 C11 C13 109.0(3)
C11 C12 H12A 109.5
C11 C12 H12B 109.5
H12A C12 H12B 109.5
C11 C12 H12C 109.5
H12A C12 H12C 109.5
H12B C12 H12C 109.5
C11 C13 H13A 109.5
C11 C13 H13B 109.5
H13A C13 H13B 109.5
C11 C13 H13C 109.5
H13A C13 H13C 109.5
H13B C13 H13C 109.5
C11 C14 H14A 109.5
C11 C14 H14B 109.5
H14A C14 H14B 109.5
C11 C14 H14C 109.5
H14A C14 H14C 109.5
H14B C14 H14C 109.5
C17 C15 C16 107.2(3)
C17 C15 C18 109.6(3)
C16 C15 C18 104.9(3)
C17 C15 C6 111.3(3)
C16 C15 C6 108.8(3)
C18 C15 C6 114.5(3)
C15 C16 H16A 109.5
C15 C16 H16B 109.5
H16A C16 H16B 109.5
C15 C16 H16C 109.5
H16A C16 H16C 109.5
H16B C16 H16C 109.5
C15 C17 H17A 109.5
C15 C17 H17B 109.5
H17A C17 H17B 109.5
C15 C17 H17C 109.5
H17A C17 H17C 109.5
H17B C17 H17C 109.5
C15 C18 H18A 109.5
C15 C18 H18B 109.5
H18A C18 H18B 109.5
C15 C18 H18C 109.5
H18A C18 H18C 109.5
H18B C18 H18C 109.5
C20 C19 C24 119.2(3)
C20 C19 P4 119.3(3)
C24 C19 P4 120.1(3)
C21 C20 C19 117.3(3)
C21 C20 C25 116.4(3)
C19 C20 C25 126.1(3)
C22 C21 C20 123.1(3)
C22 C21 H21 118.4
C20 C21 H21 118.4
C21 C22 C23 116.6(3)
C21 C22 C29 123.0(3)
C23 C22 C29 120.4(3)
C22 C23 C24 123.2(3)
C22 C23 H23 118.4
C24 C23 H23 118.4
C23 C24 C19 117.3(3)
C23 C24 C33 117.1(3)
C19 C24 C33 125.3(3)
C26 C25 C20 115.2(3)
C26 C25 C27 108.9(3)
C20 C25 C27 111.9(3)
C26 C25 C28 105.3(3)
C20 C25 C28 107.1(3)
C27 C25 C28 108.1(3)
C25 C26 H26A 109.5
C25 C26 H26B 109.5
H26A C26 H26B 109.5
C25 C26 H26C 109.5
H26A C26 H26C 109.5
H26B C26 H26C 109.5
C25 C27 H27A 109.5
C25 C27 H27B 109.5
H27A C27 H27B 109.5
C25 C27 H27C 109.5
H27A C27 H27C 109.5
H27B C27 H27C 109.5
C25 C28 H28A 109.5
C25 C28 H28B 109.5
H28A C28 H28B 109.5
C25 C28 H28C 109.5
H28A C28 H28C 109.5
H28B C28 H28C 109.5
C31 C29 C32 108.7(3)
C31 C29 C22 112.0(3)
C32 C29 C22 110.5(3)
C31 C29 C30 108.0(3)
C32 C29 C30 109.2(3)
C22 C29 C30 108.4(3)
C29 C30 H30A 109.5
C29 C30 H30B 109.5
H30A C30 H30B 109.5
C29 C30 H30C 109.5
H30A C30 H30C 109.5
H30B C30 H30C 109.5
C29 C31 H31A 109.5
C29 C31 H31B 109.5
H31A C31 H31B 109.5
C29 C31 H31C 109.5
H31A C31 H31C 109.5
H31B C31 H31C 109.5
C29 C32 H32A 109.5
C29 C32 H32B 109.5
H32A C32 H32B 109.5
C29 C32 H32C 109.5
H32A C32 H32C 109.5
H32B C32 H32C 109.5
C36 C33 C24 115.0(3)
C36 C33 C35 108.8(3)
C24 C33 C35 112.1(3)
C36 C33 C34 105.1(3)
C24 C33 C34 107.7(3)
C35 C33 C34 107.7(3)
C33 C34 H34A 109.5
C33 C34 H34B 109.5
H34A C34 H34B 109.5
C33 C34 H34C 109.5
H34A C34 H34C 109.5
H34B C34 H34C 109.5
C33 C35 H35A 109.5
C33 C35 H35B 109.5
H35A C35 H35B 109.5
C33 C35 H35C 109.5
H35A C35 H35C 109.5
H35B C35 H35C 109.5
C33 C36 H36A 109.5
C33 C36 H36B 109.5
H36A C36 H36B 109.5
C33 C36 H36C 109.5
H36A C36 H36C 109.5
H36B C36 H36C 109.5

loop_
_geom_bond_atom_site_label_1
_geom_bond_atom_site_label_2
_geom_bond_distance
P1 C1 1.870(3)
P1 P2 2.2286(14)
P1 P3 2.2338(13)
P2 P3 2.1768(15)
P2 P4 2.2133(14)
P3 P4 2.2101(14)
P4 C19 1.863(3)
C1 C2 1.413(4)
C1 C6 1.429(5)
C2 C3 1.408(4)
C2 C7 1.546(5)
C3 C4 1.375(5)
C3 H3 0.9500
C4 C5 1.386(4)
C4 C11 1.529(5)
C5 C6 1.393(4)
C5 H5 0.9500
C6 C15 1.548(5)
C7 C9 1.537(4)
C7 C8 1.538(4)
C7 C10 1.548(4)
C8 H8A 0.9800
C8 H8B 0.9800
C8 H8C 0.9800
C9 H9A 0.9800
C9 H9B 0.9800
C9 H9C 0.9800
C10 H10A 0.9800
C10 H10B 0.9800
C10 H10C 0.9800
C11 C12 1.524(5)
C11 C14 1.535(4)
C11 C13 1.542(5)
C12 H12A 0.9800
C12 H12B 0.9800
C12 H12C 0.9800
C13 H13A 0.9800
C13 H13B 0.9800
C13 H13C 0.9800
C14 H14A 0.9800
C14 H14B 0.9800
C14 H14C 0.9800
C15 C17 1.530(4)
C15 C16 1.541(4)
C15 C18 1.545(5)
C16 H16A 0.9800
C16 H16B 0.9800
C16 H16C 0.9800
C17 H17A 0.9800
C17 H17B 0.9800
C17 H17C 0.9800
C18 H18A 0.9800
C18 H18B 0.9800
C18 H18C 0.9800
C19 C20 1.412(4)
C19 C24 1.423(4)
C20 C21 1.405(4)
C20 C25 1.541(4)
C21 C22 1.381(4)
C21 H21 0.9500
C22 C23 1.385(4)
C22 C29 1.533(4)
C23 C24 1.396(4)
C23 H23 0.9500
C24 C33 1.539(5)
C25 C26 1.529(4)
C25 C27 1.544(5)
C25 C28 1.545(4)
C26 H26A 0.9800
C26 H26B 0.9800
C26 H26C 0.9800
C27 H27A 0.9800
C27 H27B 0.9800
C27 H27C 0.9800
C28 H28A 0.9800
C28 H28B 0.9800
C28 H28C 0.9800
C29 C31 1.518(5)
C29 C32 1.531(5)
C29 C30 1.537(5)
C30 H30A 0.9800
C30 H30B 0.9800
C30 H30C 0.9800
C31 H31A 0.9800
C31 H31B 0.9800
C31 H31C 0.9800
C32 H32A 0.9800
C32 H32B 0.9800
C32 H32C 0.9800
C33 C36 1.538(4)
C33 C35 1.540(5)
C33 C34 1.548(5)
C34 H34A 0.9800
C34 H34B 0.9800
C34 H34C 0.9800
C35 H35A 0.9800
C35 H35B 0.9800
C35 H35C 0.9800
C36 H36A 0.9800
C36 H36B 0.9800
C36 H36C 0.9800

loop_
_geom_torsion_atom_site_label_1
_geom_torsion_atom_site_label_2
_geom_torsion_atom_site_label_3
_geom_torsion_atom_site_label_4
_geom_torsion
C1 P1 P2 P3 94.05(12)
C1 P1 P2 P4 150.95(12)
P3 P1 P2 P4 56.90(5)
P1 P2 P3 P4 105.75(5)
P4 P2 P3 P1 -105.75(5)
C1 P1 P3 P2 -98.68(12)
C1 P1 P3 P4 -155.70(12)
P2 P1 P3 P4 -57.03(5)
P2 P3 P4 C19 -100.83(12)
P1 P3 P4 C19 -43.72(12)
P1 P3 P4 P2 57.11(5)
P3 P2 P4 C19 97.46(13)
P1 P2 P4 C19 40.15(13)
P1 P2 P4 P3 -57.31(5)
P2 P1 C1 C2 52.1(3)
P3 P1 C1 C2 111.7(3)
P2 P1 C1 C6 -120.0(2)
P3 P1 C1 C6 -60.4(2)
C6 C1 C2 C3 16.6(4)
P1 C1 C2 C3 -155.5(2)
C6 C1 C2 C7 -158.0(3)
P1 C1 C2 C7 29.9(4)
C1 C2 C3 C4 -3.8(5)
C7 C2 C3 C4 171.4(3)
C2 C3 C4 C5 -8.1(5)
C2 C3 C4 C11 175.8(3)
C3 C4 C5 C6 7.3(5)
C11 C4 C5 C6 -176.5(3)
C4 C5 C6 C1 5.3(5)
C4 C5 C6 C15 -170.8(3)
C2 C1 C6 C5 -17.3(4)
P1 C1 C6 C5 155.1(2)
C2 C1 C6 C15 158.3(3)
P1 C1 C6 C15 -29.3(4)
C3 C2 C7 C9 73.4(4)
C1 C2 C7 C9 -111.9(4)
C3 C2 C7 C8 -160.6(3)
C1 C2 C7 C8 14.1(5)
C3 C2 C7 C10 -44.7(4)
C1 C2 C7 C10 130.0(3)
C3 C4 C11 C12 -5.6(5)
C5 C4 C11 C12 178.4(3)
C3 C4 C11 C14 -126.2(4)
C5 C4 C11 C14 57.8(4)
C3 C4 C11 C13 114.2(4)
C5 C4 C11 C13 -61.8(4)
C5 C6 C15 C17 -74.7(4)
C1 C6 C15 C17 109.6(4)
C5 C6 C15 C16 43.2(4)
C1 C6 C15 C16 -132.5(3)
C5 C6 C15 C18 160.2(3)
C1 C6 C15 C18 -15.4(5)
P3 P4 C19 C20 -52.8(3)
P2 P4 C19 C20 -114.3(2)
P3 P4 C19 C24 113.7(3)
P2 P4 C19 C24 52.2(3)
C24 C19 C20 C21 -17.5(5)
P4 C19 C20 C21 149.1(3)
C24 C19 C20 C25 157.5(3)
P4 C19 C20 C25 -35.9(4)
C19 C20 C21 C22 3.6(5)
C25 C20 C21 C22 -171.9(3)
C20 C21 C22 C23 10.1(5)
C20 C21 C22 C29 -171.6(3)
C21 C22 C23 C24 -10.5(5)
C29 C22 C23 C24 171.2(3)
C22 C23 C24 C19 -2.9(5)
C22 C23 C24 C33 172.4(3)
C20 C19 C24 C23 17.2(5)
P4 C19 C24 C23 -149.3(3)
C20 C19 C24 C33 -157.7(3)
P4 C19 C24 C33 35.8(5)
C21 C20 C25 C26 168.1(3)
C19 C20 C25 C26 -7.0(5)
C21 C20 C25 C27 -66.9(4)
C19 C20 C25 C27 118.1(4)
C21 C20 C25 C28 51.4(4)
C19 C20 C25 C28 -123.7(4)
C21 C22 C29 C31 4.0(5)
C23 C22 C29 C31 -177.7(3)
C21 C22 C29 C32 -117.3(4)
C23 C22 C29 C32 60.9(4)
C21 C22 C29 C30 123.1(4)
C23 C22 C29 C30 -58.7(4)
C23 C24 C33 C36 -165.5(3)
C19 C24 C33 C36 9.4(5)
C23 C24 C33 C35 69.5(4)
C19 C24 C33 C35 -115.5(4)
C23 C24 C33 C34 -48.8(4)
C19 C24 C33 C34 126.1(3)
